data_2243257
loop_
_publ_author_name
'Gonz\'alez Espiet, Jean C.'
'Cintr\'on Cruz, Juan A.'
'Pi\~nero Cruz, Dalice M.'

_publ_section_title
;
 Structural characterization and Hirshfeld surface analysis of
 2-iodo-4-(pentafluoro-\l^6^-sulfanyl)benzonitrile
;
_journal_coeditor_code DX2019
_journal_issue 2
_journal_name_full 'Acta Crystallographica Section E'
_journal_page_first 231
_journal_page_last 234
_journal_paper_doi 10.1107/S2056989020000365
_journal_volume 76
_journal_year 2020
_chemical_formula_iupac 'C7 H3 F5 I N S'
_chemical_formula_moiety 'C7 H3 F5 I N S'
_chemical_formula_sum 'C7 H3 F5 I N S'
_chemical_formula_weight 355.06
_chemical_name_systematic
;
2-Iodo-4-(pentafluoro-\l^6^-sulfanyl)benzonitrile
;
_space_group_crystal_system orthorhombic
_space_group_IT_number 62
_space_group_name_Hall '-P 2ac 2n'
_space_group_name_H-M_alt 'P n m a'
_atom_sites_solution_hydrogens geom
_audit_creation_method
;
Olex2 1.2
(compiled May 18 2018 14:05:52 for OlexSys, GUI svn.r5506)
;
_cell_angle_alpha 90
_cell_angle_beta 90
_cell_angle_gamma 90
_cell_formula_units_Z 4
_cell_length_a 8.06340(10)
_cell_length_b 7.70880(10)
_cell_length_c 16.4410(3)
_cell_measurement_reflns_used 6922
_cell_measurement_temperature 300.00(10)
_cell_measurement_theta_max 68.3590
_cell_measurement_theta_min 2.6660
_cell_volume 1021.96(3)
_computing_cell_refinement
;
CrysAlisPro (Rigaku OD, 2018)
;
_computing_data_collection
;
CrysAlisPro (Rigaku OD, 2018)
;
_computing_data_reduction
;
CrysAlisPro (Rigaku OD, 2018)
;
_computing_molecular_graphics
;
<i>OLEX2</i> (Dolomanov <i>et al.</i>,  2009)
;
_computing_publication_material
;
<i>OLEX2</i> (Dolomanov <i>et al.</i>,  2009)
;
_computing_structure_refinement
;
ShelXL (Sheldrick, 2015b)
;
_computing_structure_solution
;
ShelXT (Sheldrick, 2015a)
;
_diffrn_ambient_temperature 300.00
_diffrn_measured_fraction_theta_full 1.000
_diffrn_measured_fraction_theta_max 0.998
_diffrn_measurement_device 'four-circle diffractometer'
_diffrn_measurement_device_type 'SuperNova, Single source at offset/far, HyPix3000'
_diffrn_measurement_method '\w scans'
_diffrn_radiation_type CuK\a
_diffrn_radiation_wavelength 1.54184
_diffrn_reflns_av_R_equivalents 0.0823
_diffrn_reflns_av_unetI/netI 0.0311
_diffrn_reflns_limit_h_max 9
_diffrn_reflns_limit_h_min -9
_diffrn_reflns_limit_k_max 9
_diffrn_reflns_limit_k_min -9
_diffrn_reflns_limit_l_max 19
_diffrn_reflns_limit_l_min -19
_diffrn_reflns_number 9403
_diffrn_reflns_theta_full 67.684
_diffrn_reflns_theta_max 68.792
_diffrn_reflns_theta_min 5.381
_diffrn_standards_interval_count 0
_diffrn_standards_interval_time 0
_diffrn_standards_number 0
_exptl_absorpt_coefficient_mu 26.993
_exptl_absorpt_correction_T_max 1.00000
_exptl_absorpt_correction_T_min 0.28676
_exptl_absorpt_correction_type multi-scan
_exptl_absorpt_process_details
;
(CrysAlisPro; Rigaku OD, 2018)
;
_exptl_crystal_colour 'clear light yellow'
_exptl_crystal_density_diffrn 2.308
_exptl_crystal_description irregular
_exptl_crystal_F_000 664
_exptl_crystal_size_max 0.258
_exptl_crystal_size_mid 0.17
_exptl_crystal_size_min 0.117
_refine_diff_density_max 0.744
_refine_diff_density_min -1.775
_refine_ls_extinction_method none
_refine_ls_goodness_of_fit_ref 1.033
_refine_ls_hydrogen_treatment constr
_refine_ls_matrix_type full
_refine_ls_number_parameters 85
_refine_ls_number_reflns 1020
_refine_ls_number_restraints 0
_refine_ls_restrained_S_all 1.033
_refine_ls_R_factor_all 0.0435
_refine_ls_R_factor_gt 0.0417
_refine_ls_shift/su_max 0.000
_refine_ls_shift/su_mean 0.000
_refine_ls_structure_factor_coef Fsqd
_refine_ls_weighting_details 'w=1/[\s^2^(Fo^2^)+(0.0710P)^2^+1.8371P] where P=(Fo^2^+2Fc^2^)/3'
_refine_ls_weighting_scheme calc
_refine_ls_wR_factor_gt 0.1098
_refine_ls_wR_factor_ref 0.1114
_reflns_number_gt 953
_reflns_number_total 1020
_reflns_threshold_expression 'I > 2\s(I)'
_cod_data_source_file dx2019sup1.cif
_cod_data_source_block I
_cod_database_code 2243257
_shelx_space_group_comment
;
The symmetry employed for this shelxl refinement is uniquely defined
by the following loop, which should always be used as a source of
symmetry information in preference to the above space-group names.
They are only intended as comments.
;
_shelx_estimated_absorpt_t_min 0.054
_shelx_estimated_absorpt_t_max 0.144

loop_
_space_group_symop_operation_xyz
'x, y, z'
'-x+1/2, -y, z+1/2'
'-x, y+1/2, -z'
'x+1/2, -y+1/2, -z+1/2'
'-x, -y, -z'
'x-1/2, y, -z-1/2'
'x, -y-1/2, z'
'-x-1/2, y-1/2, z-1/2'

loop_
_atom_site_type_symbol
_atom_site_label
_atom_site_fract_x
_atom_site_fract_y
_atom_site_fract_z
_atom_site_U_iso_or_equiv
_atom_site_adp_type
_atom_site_calc_flag
_atom_site_occupancy
I I1 0.67725(6) 0.750000 0.31142(3) 0.0540(3) Uani d 1
S S1 0.97572(19) 0.750000 0.62917(9) 0.0398(4) Uani d 1
F F3 1.1407(6) 0.750000 0.6812(3) 0.0641(14) Uani d 1
F F2 1.0576(4) 0.6065(5) 0.5743(2) 0.0641(9) Uani d 1
F F1 0.9063(5) 0.8925(6) 0.68738(19) 0.0819(13) Uani d 1
C C4 0.7869(8) 0.750000 0.5682(4) 0.0356(13) Uani d 1
C C3 0.8020(7) 0.750000 0.4841(4) 0.0335(13) Uani d 1
H H3 0.905856 0.750000 0.459508 0.040 Uiso calc 1
C C2 0.6572(8) 0.750000 0.4373(4) 0.0352(13) Uani d 1
C C1 0.5034(8) 0.750000 0.4752(4) 0.0467(16) Uani d 1
C C7 0.3514(9) 0.750000 0.4290(5) 0.056(2) Uani d 1
C C5 0.6348(10) 0.750000 0.6059(5) 0.065(3) Uani d 1
H H5 0.628167 0.750000 0.662401 0.078 Uiso calc 1
N N1 0.2295(10) 0.750000 0.3943(6) 0.080(2) Uani d 1
C C6 0.4948(10) 0.750000 0.5606(5) 0.072(3) Uani d 1
H H6 0.391926 0.750000 0.586180 0.087 Uiso calc 1

loop_
_atom_site_aniso_label
_atom_site_aniso_U_11
_atom_site_aniso_U_22
_atom_site_aniso_U_33
_atom_site_aniso_U_12
_atom_site_aniso_U_13
_atom_site_aniso_U_23
I1 0.0575(4) 0.0786(4) 0.0259(3) 0.000 -0.00566(16) 0.000
S1 0.0409(8) 0.0534(9) 0.0250(8) 0.000 -0.0044(6) 0.000
F3 0.055(3) 0.097(4) 0.040(3) 0.000 -0.020(2) 0.000
F2 0.0622(18) 0.0697(19) 0.0605(18) 0.0256(16) -0.0188(15) -0.0192(17)
F1 0.081(3) 0.110(3) 0.055(2) 0.022(2) -0.0146(16) -0.044(2)
C4 0.038(3) 0.045(3) 0.024(3) 0.000 -0.002(3) 0.000
C3 0.037(3) 0.038(3) 0.026(3) 0.000 0.000(2) 0.000
C2 0.047(4) 0.033(3) 0.025(3) 0.000 -0.003(2) 0.000
C1 0.038(3) 0.066(4) 0.036(4) 0.000 -0.003(3) 0.000
C7 0.046(4) 0.081(6) 0.042(5) 0.000 -0.004(3) 0.000
C5 0.047(4) 0.121(8) 0.027(4) 0.000 0.002(3) 0.000
N1 0.049(4) 0.121(7) 0.071(5) 0.000 -0.016(4) 0.000
C6 0.036(4) 0.139(9) 0.042(4) 0.000 0.014(3) 0.000

loop_
_atom_type_symbol
_atom_type_description
_atom_type_scat_dispersion_real
_atom_type_scat_dispersion_imag
_atom_type_scat_source
C C 0.0181 0.0091 'International Tables Vol C Tables 4.2.6.8 and 6.1.1.4'
H H 0.0000 0.0000 'International Tables Vol C Tables 4.2.6.8 and 6.1.1.4'
F F 0.0727 0.0534 'International Tables Vol C Tables 4.2.6.8 and 6.1.1.4'
I I -0.3257 6.8362 'International Tables Vol C Tables 4.2.6.8 and 6.1.1.4'
N N 0.0311 0.0180 'International Tables Vol C Tables 4.2.6.8 and 6.1.1.4'
S S 0.3331 0.5567 'International Tables Vol C Tables 4.2.6.8 and 6.1.1.4'

loop_
_geom_angle_atom_site_label_1
_geom_angle_atom_site_label_2
_geom_angle_atom_site_label_3
_geom_angle_site_symmetry_1
_geom_angle_site_symmetry_3
_geom_angle
F3 S1 C4 . . 179.4(3)
F2 S1 F3 7_575 . 87.52(18)
F2 S1 F3 . . 87.52(18)
F2 S1 F2 7_575 . 89.4(3)
F2 S1 C4 . . 92.04(19)
F2 S1 C4 7_575 . 92.04(19)
F1 S1 F3 7_575 . 88.3(2)
F1 S1 F3 . . 88.3(2)
F1 S1 F2 . 7_575 90.4(2)
F1 S1 F2 . . 175.8(2)
F1 S1 F2 7_575 . 90.4(2)
F1 S1 F2 7_575 7_575 175.8(2)
F1 S1 F1 7_575 . 89.5(4)
F1 S1 C4 7_575 . 92.2(2)
F1 S1 C4 . . 92.2(2)
C3 C4 S1 . . 118.3(5)
C5 C4 S1 . . 119.8(5)
C5 C4 C3 . . 121.8(6)
C4 C3 H3 . . 120.8
C4 C3 C2 . . 118.4(6)
C2 C3 H3 . . 120.8
C3 C2 I1 . . 118.9(5)
C1 C2 I1 . . 121.2(5)
C1 C2 C3 . . 119.9(6)
C2 C1 C7 . . 121.6(6)
C2 C1 C6 . . 119.5(6)
C6 C1 C7 . . 118.9(7)
N1 C7 C1 . . 178.4(9)
C4 C5 H5 . . 120.1
C6 C5 C4 . . 119.8(7)
C6 C5 H5 . . 120.1
C1 C6 H6 . . 119.7
C5 C6 C1 . . 120.6(7)
C5 C6 H6 . . 119.7

loop_
_geom_bond_atom_site_label_1
_geom_bond_atom_site_label_2
_geom_bond_site_symmetry_2
_geom_bond_distance
I1 C2 . 2.076(6)
S1 F3 . 1.582(5)
S1 F2 . 1.572(3)
S1 F2 7_575 1.572(3)
S1 F1 7_575 1.561(4)
S1 F1 . 1.561(4)
S1 C4 . 1.823(7)
C4 C3 . 1.388(9)
C4 C5 . 1.374(10)
C3 H3 . 0.9300
C3 C2 . 1.399(8)
C2 C1 . 1.388(9)
C1 C7 . 1.442(10)
C1 C6 . 1.406(11)
C7 N1 . 1.136(10)
C5 H5 . 0.9300
C5 C6 . 1.353(11)
C6 H6 . 0.9300

loop_
_geom_hbond_atom_site_label_D
_geom_hbond_atom_site_label_H
_geom_hbond_atom_site_label_A
_geom_hbond_site_symmetry_A
_geom_hbond_distance_DH
_geom_hbond_distance_HA
_geom_hbond_distance_DA
_geom_hbond_angle_DHA
C5 H5 F3 4_466 0.93 2.57 3.5010(10) 174
C6 H6 F3 7_475 0.93 2.56 3.4760(10) 169

loop_
_geom_torsion_atom_site_label_1
_geom_torsion_atom_site_label_2
_geom_torsion_atom_site_label_3
_geom_torsion_atom_site_label_4
_geom_torsion_site_symmetry_1
_geom_torsion
I1 C2 C1 C7 . 0.000(2)
I1 C2 C1 C6 . 180.000(2)
S1 C4 C3 C2 . 180.000(2)
S1 C4 C5 C6 . 180.000(2)
F2 S1 C4 C3 . -44.74(15)
F2 S1 C4 C3 7_575 44.74(15)
F2 S1 C4 C5 7_575 -135.26(15)
F2 S1 C4 C5 . 135.26(15)
F1 S1 C4 C3 7_575 -135.21(18)
F1 S1 C4 C3 . 135.21(18)
F1 S1 C4 C5 . -44.79(18)
F1 S1 C4 C5 7_575 44.79(18)
C4 C3 C2 I1 . 180.0000(10)
C4 C3 C2 C1 . 0.000(2)
C4 C5 C6 C1 . 0.000(3)
C3 C4 C5 C6 . 0.000(3)
C3 C2 C1 C7 . 180.000(2)
C3 C2 C1 C6 . 0.000(2)
C2 C1 C6 C5 . 0.000(3)
C7 C1 C6 C5 . 180.000(2)
C5 C4 C3 C2 . 0.000(2)

_cod_database_fobs_code 2243257
